data_7204793
loop_
_publ_author_name
'Charmant, Jonathan P. H.'
'Jahan, A. H. M. Monowar'
'Norman, Nicholas C.'
'Orpen, A. Guy'
'Podesta, Thomas J.'

_publ_section_title
;
 Coordination polymers formed by Bi(SC6F5)3 with multidentate
 polypyridyl ligands
;
_journal_issue 7
_journal_name_full CrystEngComm
_journal_page_first 29
_journal_paper_doi 10.1039/b315176j
_journal_volume 6
_journal_year 2004
_chemical_formula_sum 'C36 H12 Bi F15 N6 S3'
_chemical_formula_weight 1118.68
_chemical_name_systematic
;
?
;
_space_group_IT_number 2
_symmetry_cell_setting triclinic
_symmetry_space_group_name_Hall '-P 1'
_symmetry_space_group_name_H-M 'P -1'
_atom_sites_solution_hydrogens geom
_atom_sites_solution_primary direct
_atom_sites_solution_secondary difmap
_audit_creation_method SHELXL-97
_cell_angle_alpha 73.275(13)
_cell_angle_beta 78.66(2)
_cell_angle_gamma 75.19(2)
_cell_formula_units_Z 2
_cell_length_a 7.5887(18)
_cell_length_b 14.181(6)
_cell_length_c 17.931(5)
_cell_measurement_reflns_used 4304
_cell_measurement_temperature 173(2)
_cell_measurement_theta_max 23.8
_cell_measurement_theta_min 2.4
_cell_volume 1770.8(10)
_computing_cell_refinement 'Bruker SMART'
_computing_data_collection 'Bruker SMART'
_computing_data_reduction 'Bruker SAINT'
_computing_molecular_graphics 'Bruker SHELXTL'
_computing_publication_material 'Bruker SHELXTL'
_computing_structure_refinement 'SHELXL-97 (Sheldrick, 1997)'
_computing_structure_solution 'SHELXS-97 (Sheldrick, 1990)'
_diffrn_ambient_temperature 173(2)
_diffrn_detector_area_resol_mean 8.3
_diffrn_measured_fraction_theta_full 0.987
_diffrn_measured_fraction_theta_max 0.987
_diffrn_measurement_device_type 'CCD area detector'
_diffrn_measurement_method 'Frames, each covering 0.3 \% in \w'
_diffrn_radiation_monochromator graphite
_diffrn_radiation_source 'fine-focus sealed tube'
_diffrn_radiation_type MoK\a
_diffrn_radiation_wavelength 0.71073
_diffrn_reflns_av_R_equivalents 0.0756
_diffrn_reflns_av_sigmaI/netI 0.1216
_diffrn_reflns_limit_h_max 9
_diffrn_reflns_limit_h_min -9
_diffrn_reflns_limit_k_max 18
_diffrn_reflns_limit_k_min -18
_diffrn_reflns_limit_l_max 23
_diffrn_reflns_limit_l_min -23
_diffrn_reflns_number 18503
_diffrn_reflns_theta_full 27.51
_diffrn_reflns_theta_max 27.51
_diffrn_reflns_theta_min 2.17
_diffrn_standards_decay_% 0
_exptl_absorpt_coefficient_mu 5.275
_exptl_absorpt_correction_T_max 0.900
_exptl_absorpt_correction_T_min 0.675
_exptl_absorpt_correction_type multi-scan
_exptl_absorpt_process_details 'SADABS (Sheldrick, 2001)'
_exptl_crystal_colour yellow
_exptl_crystal_density_diffrn 2.098
_exptl_crystal_density_method 'not measured'
_exptl_crystal_description plate
_exptl_crystal_F_000 1072
_exptl_crystal_size_max 0.05
_exptl_crystal_size_mid 0.02
_exptl_crystal_size_min 0.02
_refine_diff_density_max 3.467
_refine_diff_density_min -1.207
_refine_diff_density_rms 0.221
_refine_ls_extinction_method none
_refine_ls_goodness_of_fit_ref 1.002
_refine_ls_hydrogen_treatment constr
_refine_ls_matrix_type full
_refine_ls_number_parameters 550
_refine_ls_number_reflns 8030
_refine_ls_number_restraints 0
_refine_ls_restrained_S_all 1.002
_refine_ls_R_factor_all 0.0894
_refine_ls_R_factor_gt 0.0570
_refine_ls_shift/su_max 0.004
_refine_ls_shift/su_mean 0.001
_refine_ls_structure_factor_coef Fsqd
_refine_ls_weighting_details 'calc w=1/[\s^2^(Fo^2^)+(0.0664P)^2^+2.3422P] where P=(Fo^2^+2Fc^2^)/3'
_refine_ls_weighting_scheme calc
_refine_ls_wR_factor_gt 0.1313
_refine_ls_wR_factor_ref 0.1461
_reflns_number_gt 5922
_reflns_number_total 8030
_reflns_threshold_expression >2\s(I)
_cod_data_source_file b315176j.txt
_cod_data_source_block 6
_cod_depositor_comments
;
The following automatic conversions were performed:
'_symmetry_cell_setting' value 'Triclinic' changed to 'triclinic'
according to '/home/saulius/struct/CIF-dictionaries/cif_core.dic'
dictionary named 'cif_core.dic' version 2.4.1 from 2010-06-29.

Automatic conversion script
Id: cif_fix_enum 1527 2010-12-29 10:47:43Z saulius 
;
_cod_database_code 7204793

loop_
_symmetry_equiv_pos_as_xyz
'x, y, z'
'-x, -y, -z'

loop_
_atom_site_label
_atom_site_type_symbol
_atom_site_fract_x
_atom_site_fract_y
_atom_site_fract_z
_atom_site_U_iso_or_equiv
_atom_site_adp_type
_atom_site_occupancy
_atom_site_symmetry_multiplicity
_atom_site_calc_flag
_atom_site_refinement_flags
_atom_site_disorder_assembly
_atom_site_disorder_group
Bi1 Bi 0.28521(5) 0.29965(3) 0.29412(2) 0.01977(11) Uani 1 1 d . . .
S1 S 0.5568(3) 0.37852(18) 0.31067(14) 0.0250(5) Uani 1 1 d . . .
S3 S 0.4382(4) 0.31739(17) 0.15138(14) 0.0304(6) Uani 1 1 d . . .
S2 S 0.5120(3) 0.12504(17) 0.33237(13) 0.0265(5) Uani 1 1 d . . .
C11 C 0.5394(13) 0.3771(7) 0.4096(5) 0.026(2) Uani 1 1 d . . .
C12 C 0.6972(15) 0.3669(8) 0.4435(6) 0.032(2) Uani 1 1 d . . .
C13 C 0.6926(15) 0.3647(8) 0.5206(6) 0.034(2) Uani 1 1 d . . .
C14 C 0.5286(17) 0.3730(9) 0.5691(6) 0.038(3) Uani 1 1 d . . .
C15 C 0.3697(14) 0.3827(8) 0.5393(6) 0.033(2) Uani 1 1 d . . .
C16 C 0.3744(14) 0.3845(7) 0.4609(5) 0.028(2) Uani 1 1 d . . .
C21 C 0.3839(13) 0.4490(7) 0.1104(5) 0.025(2) Uani 1 1 d . . .
C22 C 0.2183(13) 0.4961(7) 0.0822(5) 0.026(2) Uani 1 1 d . . .
C23 C 0.1807(14) 0.5979(7) 0.0465(5) 0.031(2) Uani 1 1 d . . .
C24 C 0.3038(15) 0.6558(7) 0.0409(6) 0.032(2) Uani 1 1 d . . .
C25 C 0.4711(15) 0.6107(7) 0.0672(5) 0.031(2) Uani 1 1 d . . .
C26 C 0.5099(12) 0.5080(7) 0.1015(5) 0.027(2) Uani 1 1 d . . .
C31 C 0.5004(13) 0.1280(6) 0.4309(5) 0.023(2) Uani 1 1 d . . .
C32 C 0.6583(14) 0.1233(7) 0.4609(6) 0.030(2) Uani 1 1 d . . .
C33 C 0.6518(15) 0.1225(7) 0.5388(6) 0.033(2) Uani 1 1 d . . .
C34 C 0.4911(16) 0.1294(8) 0.5871(5) 0.035(2) Uani 1 1 d . . .
C35 C 0.3283(15) 0.1342(8) 0.5600(5) 0.034(2) Uani 1 1 d . . .
C36 C 0.3396(13) 0.1342(7) 0.4814(5) 0.027(2) Uani 1 1 d . . .
C37 C 0.1743(13) -0.4186(7) 0.2609(5) 0.024(2) Uani 1 1 d . . .
H37A H 0.2915 -0.4378 0.2759 0.029 Uiso 1 1 calc R . .
C38 C 0.0925(13) -0.3186(7) 0.2442(6) 0.029(2) Uani 1 1 d . . .
H38A H 0.1521 -0.2715 0.2494 0.034 Uiso 1 1 calc R . .
C39 C -0.0793(12) -0.2876(7) 0.2195(5) 0.0226(19) Uani 1 1 d . . .
C40 C -0.1660(13) -0.3586(7) 0.2146(5) 0.027(2) Uani 1 1 d . . .
H40A H -0.2820 -0.3397 0.1985 0.032 Uiso 1 1 calc R . .
C41 C -0.0778(13) -0.4598(7) 0.2342(5) 0.026(2) Uani 1 1 d . . .
H41A H -0.1381 -0.5080 0.2317 0.032 Uiso 1 1 calc R . .
C42 C -0.7966(12) -0.0330(7) 0.0520(5) 0.0216(19) Uani 1 1 d . . .
H42A H -0.8598 -0.0767 0.0441 0.026 Uiso 1 1 calc R . .
C43 C -0.6459(12) -0.0743(7) 0.0941(5) 0.024(2) Uani 1 1 d . . .
H43A H -0.6078 -0.1437 0.1124 0.029 Uiso 1 1 calc R . .
C44 C -0.5562(12) -0.0095(7) 0.1074(5) 0.0223(19) Uani 1 1 d . . .
C45 C -0.6175(13) 0.0952(7) 0.0793(6) 0.028(2) Uani 1 1 d . . .
H45A H -0.5611 0.1407 0.0889 0.033 Uiso 1 1 calc R . .
C46 C -0.7637(14) 0.1274(8) 0.0371(6) 0.033(2) Uani 1 1 d . . .
H46A H -0.8026 0.1964 0.0171 0.039 Uiso 1 1 calc R . .
C47 C -0.0194(13) 0.2165(7) 0.2029(6) 0.027(2) Uani 1 1 d . . .
H47A H -0.0482 0.2856 0.1813 0.033 Uiso 1 1 calc R . .
C48 C -0.1088(13) 0.1555(7) 0.1815(5) 0.026(2) Uani 1 1 d . . .
H48A H -0.1956 0.1832 0.1468 0.031 Uiso 1 1 calc R . .
C49 C -0.0642(13) 0.0523(7) 0.2137(5) 0.0230(19) Uani 1 1 d . . .
C50 C 0.0641(14) 0.0143(7) 0.2651(6) 0.031(2) Uani 1 1 d . . .
H50A H 0.0968 -0.0546 0.2871 0.037 Uiso 1 1 calc R . .
C51 C 0.1425(15) 0.0801(7) 0.2833(6) 0.033(2) Uani 1 1 d . . .
H51A H 0.2269 0.0538 0.3192 0.040 Uiso 1 1 calc R . .
C52 C -0.1544(12) -0.0170(7) 0.1950(5) 0.0221(19) Uani 1 1 d . . .
C53 C -0.3877(13) -0.0477(7) 0.1480(5) 0.024(2) Uani 1 1 d . . .
C54 C -0.1641(13) -0.1766(7) 0.1981(5) 0.024(2) Uani 1 1 d . . .
N1 N 0.1058(12) 0.1804(6) 0.2530(5) 0.0299(19) Uani 1 1 d . . .
N3 N -0.8548(11) 0.0659(6) 0.0227(5) 0.0307(19) Uani 1 1 d . . .
N2 N 0.0931(11) -0.4908(6) 0.2568(5) 0.0295(18) Uani 1 1 d . . .
N4 N -0.0783(10) -0.1155(5) 0.2136(4) 0.0241(17) Uani 1 1 d . . .
N5 N -0.3107(10) 0.0207(6) 0.1613(4) 0.0244(17) Uani 1 1 d . . .
N6 N -0.3214(10) -0.1491(5) 0.1671(4) 0.0225(16) Uani 1 1 d . . .
F12 F 0.8619(9) 0.3587(5) 0.3972(4) 0.0497(17) Uani 1 1 d . . .
F13 F 0.8491(9) 0.3560(6) 0.5491(4) 0.0562(19) Uani 1 1 d . . .
F14 F 0.5211(10) 0.3706(5) 0.6451(4) 0.0519(18) Uani 1 1 d . . .
F15 F 0.2067(10) 0.3906(6) 0.5856(4) 0.0543(19) Uani 1 1 d . . .
F16 F 0.2146(8) 0.3934(5) 0.4354(3) 0.0412(15) Uani 1 1 d . . .
F22 F 0.0903(8) 0.4438(5) 0.0894(4) 0.0403(15) Uani 1 1 d . . .
F23 F 0.0144(9) 0.6415(5) 0.0212(4) 0.0515(18) Uani 1 1 d . . .
F24 F 0.2640(10) 0.7559(4) 0.0068(4) 0.0507(18) Uani 1 1 d . . .
F25 F 0.5934(10) 0.6672(5) 0.0587(4) 0.0544(19) Uani 1 1 d . . .
F26 F 0.6774(8) 0.4675(5) 0.1244(3) 0.0422(15) Uani 1 1 d . . .
F32 F 0.8209(8) 0.1174(5) 0.4157(4) 0.0456(16) Uani 1 1 d . . .
F33 F 0.8076(9) 0.1200(5) 0.5658(4) 0.0529(18) Uani 1 1 d . . .
F34 F 0.4850(10) 0.1336(5) 0.6614(3) 0.0509(18) Uani 1 1 d . . .
F35 F 0.1691(9) 0.1426(6) 0.6064(4) 0.0545(19) Uani 1 1 d . . .
F36 F 0.1791(8) 0.1384(5) 0.4565(3) 0.0403(15) Uani 1 1 d . . .

loop_
_atom_site_aniso_label
_atom_site_aniso_U_11
_atom_site_aniso_U_22
_atom_site_aniso_U_33
_atom_site_aniso_U_23
_atom_site_aniso_U_13
_atom_site_aniso_U_12
Bi1 0.02370(19) 0.01545(16) 0.02085(17) -0.00168(12) -0.00750(12) -0.00521(12)
S1 0.0221(12) 0.0278(12) 0.0282(12) -0.0089(10) -0.0046(9) -0.0074(10)
S3 0.0469(16) 0.0169(11) 0.0222(11) -0.0022(9) -0.0049(11) -0.0003(10)
S2 0.0346(14) 0.0201(11) 0.0229(11) -0.0031(9) -0.0085(10) -0.0018(10)
C11 0.027(5) 0.021(5) 0.029(5) -0.004(4) -0.005(4) -0.005(4)
C12 0.043(6) 0.028(5) 0.033(5) -0.007(4) -0.011(5) -0.016(5)
C13 0.041(6) 0.032(6) 0.031(5) 0.002(4) -0.016(5) -0.012(5)
C14 0.058(7) 0.046(7) 0.023(5) -0.012(5) -0.009(5) -0.027(6)
C15 0.029(6) 0.040(6) 0.029(5) -0.010(5) 0.008(4) -0.013(5)
C16 0.042(6) 0.021(5) 0.028(5) -0.005(4) -0.015(4) -0.013(4)
C21 0.027(5) 0.026(5) 0.017(4) -0.001(4) -0.002(4) -0.004(4)
C22 0.026(5) 0.032(5) 0.023(5) -0.002(4) -0.007(4) -0.015(4)
C23 0.041(6) 0.025(5) 0.023(5) 0.001(4) -0.011(4) 0.001(4)
C24 0.047(7) 0.016(5) 0.028(5) 0.000(4) -0.004(5) -0.006(4)
C25 0.045(6) 0.028(5) 0.023(5) 0.000(4) -0.004(4) -0.020(5)
C26 0.017(5) 0.032(5) 0.028(5) -0.006(4) -0.001(4) -0.002(4)
C31 0.033(5) 0.011(4) 0.024(4) -0.002(3) -0.011(4) 0.001(4)
C32 0.030(6) 0.026(5) 0.031(5) -0.004(4) -0.010(4) -0.001(4)
C33 0.043(6) 0.026(5) 0.034(5) 0.001(4) -0.021(5) -0.013(5)
C34 0.058(7) 0.029(5) 0.019(5) -0.004(4) -0.009(5) -0.011(5)
C35 0.045(7) 0.032(6) 0.020(5) 0.001(4) -0.001(4) -0.010(5)
C36 0.024(5) 0.029(5) 0.023(5) 0.001(4) -0.006(4) -0.004(4)
C37 0.021(5) 0.018(4) 0.036(5) -0.012(4) -0.012(4) 0.002(4)
C38 0.028(5) 0.023(5) 0.040(6) -0.011(4) -0.012(4) -0.006(4)
C39 0.022(5) 0.024(5) 0.021(4) -0.003(4) -0.003(4) -0.007(4)
C40 0.025(5) 0.029(5) 0.028(5) -0.011(4) -0.003(4) -0.006(4)
C41 0.029(5) 0.019(4) 0.033(5) -0.006(4) -0.008(4) -0.006(4)
C42 0.018(5) 0.024(5) 0.026(5) -0.008(4) -0.008(4) -0.005(4)
C43 0.022(5) 0.020(5) 0.030(5) -0.004(4) -0.008(4) -0.001(4)
C44 0.024(5) 0.020(4) 0.022(4) -0.003(4) -0.005(4) -0.005(4)
C45 0.034(6) 0.018(4) 0.037(5) -0.010(4) -0.005(4) -0.011(4)
C46 0.028(5) 0.028(5) 0.036(6) 0.001(4) -0.009(4) -0.003(4)
C47 0.033(6) 0.020(5) 0.033(5) -0.003(4) -0.009(4) -0.013(4)
C48 0.027(5) 0.023(5) 0.029(5) -0.006(4) -0.005(4) -0.009(4)
C49 0.028(5) 0.021(4) 0.020(4) 0.000(4) -0.001(4) -0.013(4)
C50 0.042(6) 0.017(5) 0.034(5) 0.004(4) -0.019(5) -0.009(4)
C51 0.051(7) 0.022(5) 0.030(5) 0.003(4) -0.021(5) -0.012(5)
C52 0.023(5) 0.022(5) 0.024(4) -0.005(4) -0.004(4) -0.009(4)
C53 0.032(5) 0.023(5) 0.016(4) -0.004(4) -0.002(4) -0.007(4)
C54 0.029(5) 0.026(5) 0.020(4) -0.002(4) -0.002(4) -0.013(4)
N1 0.036(5) 0.027(4) 0.030(4) -0.010(4) -0.006(4) -0.007(4)
N3 0.022(4) 0.033(5) 0.040(5) -0.011(4) -0.009(4) -0.004(4)
N2 0.034(5) 0.023(4) 0.030(4) 0.001(3) -0.007(4) -0.010(4)
N4 0.026(4) 0.019(4) 0.027(4) -0.005(3) -0.003(3) -0.004(3)
N5 0.023(4) 0.024(4) 0.027(4) -0.005(3) -0.007(3) -0.004(3)
N6 0.025(4) 0.018(4) 0.025(4) -0.003(3) -0.007(3) -0.005(3)
F12 0.033(4) 0.073(5) 0.047(4) -0.014(3) -0.008(3) -0.017(3)
F13 0.048(4) 0.081(5) 0.050(4) -0.016(4) -0.028(3) -0.017(4)
F14 0.081(5) 0.058(4) 0.030(3) -0.010(3) -0.018(3) -0.033(4)
F15 0.053(4) 0.082(5) 0.036(4) -0.027(4) 0.003(3) -0.022(4)
F16 0.027(3) 0.065(4) 0.035(3) -0.019(3) -0.007(3) -0.006(3)
F22 0.035(3) 0.044(4) 0.049(4) -0.008(3) -0.014(3) -0.018(3)
F23 0.051(4) 0.038(4) 0.057(4) -0.004(3) -0.027(3) 0.013(3)
F24 0.089(5) 0.015(3) 0.038(4) 0.001(3) -0.006(3) -0.004(3)
F25 0.069(5) 0.047(4) 0.054(4) -0.001(3) -0.006(4) -0.039(4)
F26 0.033(3) 0.058(4) 0.035(3) 0.000(3) -0.014(3) -0.014(3)
F32 0.018(3) 0.065(5) 0.050(4) -0.012(3) -0.006(3) -0.003(3)
F33 0.050(4) 0.061(5) 0.054(4) -0.002(3) -0.036(4) -0.015(3)
F34 0.083(5) 0.050(4) 0.024(3) -0.007(3) -0.019(3) -0.016(4)
F35 0.048(4) 0.073(5) 0.033(3) -0.010(3) 0.010(3) -0.012(4)
F36 0.030(3) 0.058(4) 0.035(3) -0.004(3) -0.004(3) -0.021(3)

loop_
_atom_type_symbol
_atom_type_description
_atom_type_scat_dispersion_real
_atom_type_scat_dispersion_imag
_atom_type_scat_source
C C 0.0033 0.0016 'International Tables Vol C Tables 4.2.6.8 and 6.1.1.4'
H H 0.0000 0.0000 'International Tables Vol C Tables 4.2.6.8 and 6.1.1.4'
N N 0.0061 0.0033 'International Tables Vol C Tables 4.2.6.8 and 6.1.1.4'
F F 0.0171 0.0103 'International Tables Vol C Tables 4.2.6.8 and 6.1.1.4'
S S 0.1246 0.1234 'International Tables Vol C Tables 4.2.6.8 and 6.1.1.4'
Bi Bi -4.1077 10.2566 'International Tables Vol C Tables 4.2.6.8 and 6.1.1.4'

loop_
_geom_angle_atom_site_label_1
_geom_angle_atom_site_label_2
_geom_angle_atom_site_label_3
_geom_angle
_geom_angle_site_symmetry_1
_geom_angle_site_symmetry_3
_geom_angle_publ_flag
S3 Bi1 S2 88.65(8) . . ?
S3 Bi1 S1 84.94(8) . . ?
S2 Bi1 S1 85.47(8) . . ?
S3 Bi1 N1 81.82(18) . . ?
S2 Bi1 N1 80.29(18) . . ?
S1 Bi1 N1 160.72(18) . . ?
C11 S1 Bi1 108.2(3) . . ?
C21 S3 Bi1 102.9(3) . . ?
C31 S2 Bi1 94.5(3) . . ?
C16 C11 C12 115.0(9) . . ?
C16 C11 S1 124.4(7) . . ?
C12 C11 S1 120.5(8) . . ?
F12 C12 C13 118.6(9) . . ?
F12 C12 C11 118.1(8) . . ?
C13 C12 C11 123.3(10) . . ?
F13 C13 C14 119.5(9) . . ?
F13 C13 C12 120.2(10) . . ?
C14 C13 C12 120.3(9) . . ?
F14 C14 C13 121.3(9) . . ?
F14 C14 C15 119.7(10) . . ?
C13 C14 C15 119.0(9) . . ?
F15 C15 C14 120.4(9) . . ?
F15 C15 C16 118.9(9) . . ?
C14 C15 C16 120.7(9) . . ?
F16 C16 C15 117.8(9) . . ?
F16 C16 C11 120.5(8) . . ?
C15 C16 C11 121.7(9) . . ?
C22 C21 C26 117.3(8) . . ?
C22 C21 S3 121.5(7) . . ?
C26 C21 S3 121.2(7) . . ?
F22 C22 C21 120.3(8) . . ?
F22 C22 C23 118.4(9) . . ?
C21 C22 C23 121.2(9) . . ?
F23 C23 C24 120.0(9) . . ?
F23 C23 C22 119.2(9) . . ?
C24 C23 C22 120.7(9) . . ?
F24 C24 C23 120.2(9) . . ?
F24 C24 C25 120.6(9) . . ?
C23 C24 C25 119.2(9) . . ?
F25 C25 C24 118.9(9) . . ?
F25 C25 C26 121.4(9) . . ?
C24 C25 C26 119.7(9) . . ?
F26 C26 C21 121.1(9) . . ?
F26 C26 C25 117.2(9) . . ?
C21 C26 C25 121.7(9) . . ?
C36 C31 C32 116.7(8) . . ?
C36 C31 S2 122.9(7) . . ?
C32 C31 S2 120.4(8) . . ?
F32 C32 C33 118.4(9) . . ?
F32 C32 C31 120.7(9) . . ?
C33 C32 C31 120.9(10) . . ?
C34 C33 F33 119.5(9) . . ?
C34 C33 C32 121.1(9) . . ?
F33 C33 C32 119.4(10) . . ?
F34 C34 C33 120.6(10) . . ?
F34 C34 C35 119.1(10) . . ?
C33 C34 C35 120.4(9) . . ?
F35 C35 C34 121.0(9) . . ?
F35 C35 C36 121.8(9) . . ?
C34 C35 C36 117.2(9) . . ?
F36 C36 C31 120.2(8) . . ?
F36 C36 C35 116.0(9) . . ?
C31 C36 C35 123.8(9) . . ?
N2 C37 C38 123.1(8) . . ?
N2 C37 H37A 118.5 . . ?
C38 C37 H37A 118.5 . . ?
C37 C38 C39 119.7(9) . . ?
C37 C38 H38A 120.2 . . ?
C39 C38 H38A 120.2 . . ?
C40 C39 C38 118.9(9) . . ?
C40 C39 C54 122.1(8) . . ?
C38 C39 C54 118.9(8) . . ?
C39 C40 C41 118.9(9) . . ?
C39 C40 H40A 120.5 . . ?
C41 C40 H40A 120.5 . . ?
N2 C41 C40 122.6(9) . . ?
N2 C41 H41A 118.7 . . ?
C40 C41 H41A 118.7 . . ?
N3 C42 C43 123.6(8) . . ?
N3 C42 H42A 118.2 . . ?
C43 C42 H42A 118.2 . . ?
C44 C43 C42 118.0(8) . . ?
C44 C43 H43A 121.0 . . ?
C42 C43 H43A 121.0 . . ?
C43 C44 C45 119.7(8) . . ?
C43 C44 C53 121.3(8) . . ?
C45 C44 C53 118.9(8) . . ?
C46 C45 C44 117.4(8) . . ?
C46 C45 H45A 121.3 . . ?
C44 C45 H45A 121.3 . . ?
N3 C46 C45 124.5(9) . . ?
N3 C46 H46A 117.8 . . ?
C45 C46 H46A 117.8 . . ?
N1 C47 C48 123.3(9) . . ?
N1 C47 H47A 118.4 . . ?
C48 C47 H47A 118.4 . . ?
C49 C48 C47 118.0(9) . . ?
C49 C48 H48A 121.0 . . ?
C47 C48 H48A 121.0 . . ?
C50 C49 C48 119.2(8) . . ?
C50 C49 C52 119.4(8) . . ?
C48 C49 C52 121.4(8) . . ?
C51 C50 C49 118.5(9) . . ?
C51 C50 H50A 120.7 . . ?
C49 C50 H50A 120.7 . . ?
N1 C51 C50 124.5(9) . . ?
N1 C51 H51A 117.8 . . ?
C50 C51 H51A 117.8 . . ?
N4 C52 N5 122.8(8) . . ?
N4 C52 C49 118.0(8) . . ?
N5 C52 C49 119.2(8) . . ?
N5 C53 N6 124.9(8) . . ?
N5 C53 C44 117.8(8) . . ?
N6 C53 C44 117.3(8) . . ?
N4 C54 N6 126.0(9) . . ?
N4 C54 C39 117.0(8) . . ?
N6 C54 C39 117.1(8) . . ?
C47 N1 C51 116.4(8) . . ?
C47 N1 Bi1 123.5(6) . . ?
C51 N1 Bi1 120.1(6) . . ?
C42 N3 C46 116.8(8) . . ?
C37 N2 C41 116.8(8) . . ?
C54 N4 C52 116.9(8) . . ?
C53 N5 C52 115.7(8) . . ?
C54 N6 C53 113.6(8) . . ?

loop_
_geom_bond_atom_site_label_1
_geom_bond_atom_site_label_2
_geom_bond_distance
_geom_bond_site_symmetry_2
_geom_bond_publ_flag
Bi1 S3 2.564(3) . ?
Bi1 S2 2.621(3) . ?
Bi1 S1 2.683(2) . ?
Bi1 N1 2.747(8) . ?
S1 C11 1.747(10) . ?
S3 C21 1.769(9) . ?
S2 C31 1.764(9) . ?
C11 C16 1.400(14) . ?
C11 C12 1.404(13) . ?
C12 F12 1.356(12) . ?
C12 C13 1.368(14) . ?
C13 F13 1.347(11) . ?
C13 C14 1.370(15) . ?
C14 F14 1.345(11) . ?
C14 C15 1.373(14) . ?
C15 F15 1.345(12) . ?
C15 C16 1.393(13) . ?
C16 F16 1.342(11) . ?
C21 C22 1.381(12) . ?
C21 C26 1.383(13) . ?
C22 F22 1.332(10) . ?
C22 C23 1.380(13) . ?
C23 F23 1.359(11) . ?
C23 C24 1.366(14) . ?
C24 F24 1.354(10) . ?
C24 C25 1.375(14) . ?
C25 F25 1.335(11) . ?
C25 C26 1.385(13) . ?
C26 F26 1.346(10) . ?
C31 C36 1.368(13) . ?
C31 C32 1.386(13) . ?
C32 F32 1.333(12) . ?
C32 C33 1.385(13) . ?
C33 C34 1.349(15) . ?
C33 F33 1.352(11) . ?
C34 F34 1.343(10) . ?
C34 C35 1.393(15) . ?
C35 F35 1.325(12) . ?
C35 C36 1.394(13) . ?
C36 F36 1.360(10) . ?
C37 N2 1.348(11) . ?
C37 C38 1.366(12) . ?
C37 H37A 0.9300 . ?
C38 C39 1.383(12) . ?
C38 H38A 0.9300 . ?
C39 C40 1.366(13) . ?
C39 C54 1.507(13) . ?
C40 C41 1.394(13) . ?
C40 H40A 0.9300 . ?
C41 N2 1.361(12) . ?
C41 H41A 0.9300 . ?
C42 N3 1.337(12) . ?
C42 C43 1.401(11) . ?
C42 H42A 0.9300 . ?
C43 C44 1.370(12) . ?
C43 H43A 0.9300 . ?
C44 C45 1.408(12) . ?
C44 C53 1.498(12) . ?
C45 C46 1.372(13) . ?
C45 H45A 0.9300 . ?
C46 N3 1.346(13) . ?
C46 H46A 0.9300 . ?
C47 N1 1.339(12) . ?
C47 C48 1.396(12) . ?
C47 H47A 0.9300 . ?
C48 C49 1.388(12) . ?
C48 H48A 0.9300 . ?
C49 C50 1.374(12) . ?
C49 C52 1.473(12) . ?
C50 C51 1.366(13) . ?
C50 H50A 0.9300 . ?
C51 N1 1.345(12) . ?
C51 H51A 0.9300 . ?
C52 N4 1.338(11) . ?
C52 N5 1.353(11) . ?
C53 N5 1.347(12) . ?
C53 N6 1.362(11) . ?
C54 N4 1.322(11) . ?
C54 N6 1.336(11) . ?

loop_
_geom_torsion_atom_site_label_1
_geom_torsion_atom_site_label_2
_geom_torsion_atom_site_label_3
_geom_torsion_atom_site_label_4
_geom_torsion
_geom_torsion_site_symmetry_1
_geom_torsion_site_symmetry_2
_geom_torsion_site_symmetry_3
_geom_torsion_site_symmetry_4
_geom_torsion_publ_flag
S3 Bi1 S1 C11 -174.9(3) . . . . ?
S2 Bi1 S1 C11 -85.8(3) . . . . ?
N1 Bi1 S1 C11 -128.1(6) . . . . ?
S2 Bi1 S3 C21 -158.0(3) . . . . ?
S1 Bi1 S3 C21 -72.4(3) . . . . ?
N1 Bi1 S3 C21 121.6(4) . . . . ?
S3 Bi1 S2 C31 154.6(3) . . . . ?
S1 Bi1 S2 C31 69.6(3) . . . . ?
N1 Bi1 S2 C31 -123.5(4) . . . . ?
Bi1 S1 C11 C16 -29.8(9) . . . . ?
Bi1 S1 C11 C12 149.5(7) . . . . ?
C16 C11 C12 F12 179.6(8) . . . . ?
S1 C11 C12 F12 0.3(13) . . . . ?
C16 C11 C12 C13 -0.4(14) . . . . ?
S1 C11 C12 C13 -179.7(8) . . . . ?
F12 C12 C13 F13 0.9(15) . . . . ?
C11 C12 C13 F13 -179.2(9) . . . . ?
F12 C12 C13 C14 179.8(9) . . . . ?
C11 C12 C13 C14 -0.2(16) . . . . ?
F13 C13 C14 F14 -1.3(16) . . . . ?
C12 C13 C14 F14 179.7(9) . . . . ?
F13 C13 C14 C15 179.5(10) . . . . ?
C12 C13 C14 C15 0.5(16) . . . . ?
F14 C14 C15 F15 0.6(16) . . . . ?
C13 C14 C15 F15 179.8(10) . . . . ?
F14 C14 C15 C16 -179.5(9) . . . . ?
C13 C14 C15 C16 -0.3(16) . . . . ?
F15 C15 C16 F16 -0.4(14) . . . . ?
C14 C15 C16 F16 179.6(9) . . . . ?
F15 C15 C16 C11 179.7(9) . . . . ?
C14 C15 C16 C11 -0.3(16) . . . . ?
C12 C11 C16 F16 -179.3(8) . . . . ?
S1 C11 C16 F16 0.0(13) . . . . ?
C12 C11 C16 C15 0.6(14) . . . . ?
S1 C11 C16 C15 179.9(8) . . . . ?
Bi1 S3 C21 C22 -84.0(8) . . . . ?
Bi1 S3 C21 C26 99.3(8) . . . . ?
C26 C21 C22 F22 -179.5(8) . . . . ?
S3 C21 C22 F22 3.8(13) . . . . ?
C26 C21 C22 C23 0.2(14) . . . . ?
S3 C21 C22 C23 -176.5(7) . . . . ?
F22 C22 C23 F23 1.0(14) . . . . ?
C21 C22 C23 F23 -178.7(8) . . . . ?
F22 C22 C23 C24 177.0(9) . . . . ?
C21 C22 C23 C24 -2.7(15) . . . . ?
F23 C23 C24 F24 -3.0(14) . . . . ?
C22 C23 C24 F24 -178.9(9) . . . . ?
F23 C23 C24 C25 179.6(9) . . . . ?
C22 C23 C24 C25 3.6(15) . . . . ?
F24 C24 C25 F25 0.0(14) . . . . ?
C23 C24 C25 F25 177.4(9) . . . . ?
F24 C24 C25 C26 -179.6(9) . . . . ?
C23 C24 C25 C26 -2.2(15) . . . . ?
C22 C21 C26 F26 -177.3(8) . . . . ?
S3 C21 C26 F26 -0.5(13) . . . . ?
C22 C21 C26 C25 1.2(14) . . . . ?
S3 C21 C26 C25 178.0(7) . . . . ?
F25 C25 C26 F26 -1.3(14) . . . . ?
C24 C25 C26 F26 178.3(8) . . . . ?
F25 C25 C26 C21 -179.8(9) . . . . ?
C24 C25 C26 C21 -0.2(15) . . . . ?
Bi1 S2 C31 C36 59.5(8) . . . . ?
Bi1 S2 C31 C32 -121.0(7) . . . . ?
C36 C31 C32 F32 -179.8(9) . . . . ?
S2 C31 C32 F32 0.6(13) . . . . ?
C36 C31 C32 C33 1.5(14) . . . . ?
S2 C31 C32 C33 -178.0(7) . . . . ?
F32 C32 C33 C34 179.3(9) . . . . ?
C31 C32 C33 C34 -2.1(15) . . . . ?
F32 C32 C33 F33 2.7(14) . . . . ?
C31 C32 C33 F33 -178.6(9) . . . . ?
F33 C33 C34 F34 -0.1(15) . . . . ?
C32 C33 C34 F34 -176.6(9) . . . . ?
F33 C33 C34 C35 178.6(9) . . . . ?
C32 C33 C34 C35 2.1(16) . . . . ?
F34 C34 C35 F35 -0.2(15) . . . . ?
C33 C34 C35 F35 -179.0(9) . . . . ?
F34 C34 C35 C36 177.2(9) . . . . ?
C33 C34 C35 C36 -1.6(15) . . . . ?
C32 C31 C36 F36 -179.6(8) . . . . ?
S2 C31 C36 F36 0.0(13) . . . . ?
C32 C31 C36 C35 -1.1(14) . . . . ?
S2 C31 C36 C35 178.4(8) . . . . ?
F35 C35 C36 F36 -3.0(14) . . . . ?
C34 C35 C36 F36 179.7(9) . . . . ?
F35 C35 C36 C31 178.5(9) . . . . ?
C34 C35 C36 C31 1.1(15) . . . . ?
N2 C37 C38 C39 -2.0(15) . . . . ?
C37 C38 C39 C40 1.9(14) . . . . ?
C37 C38 C39 C54 -177.5(8) . . . . ?
C38 C39 C40 C41 -0.5(13) . . . . ?
C54 C39 C40 C41 179.0(8) . . . . ?
C39 C40 C41 N2 -1.1(14) . . . . ?
N3 C42 C43 C44 1.6(14) . . . . ?
C42 C43 C44 C45 0.3(13) . . . . ?
C42 C43 C44 C53 -176.7(8) . . . . ?
C43 C44 C45 C46 -1.9(14) . . . . ?
C53 C44 C45 C46 175.1(9) . . . . ?
C44 C45 C46 N3 1.8(15) . . . . ?
N1 C47 C48 C49 -0.4(15) . . . . ?
C47 C48 C49 C50 0.4(14) . . . . ?
C47 C48 C49 C52 179.1(9) . . . . ?
C48 C49 C50 C51 0.5(15) . . . . ?
C52 C49 C50 C51 -178.2(9) . . . . ?
C49 C50 C51 N1 -1.5(17) . . . . ?
C50 C49 C52 N4 -15.7(13) . . . . ?
C48 C49 C52 N4 165.6(9) . . . . ?
C50 C49 C52 N5 163.3(9) . . . . ?
C48 C49 C52 N5 -15.4(13) . . . . ?
C43 C44 C53 N5 -177.9(9) . . . . ?
C45 C44 C53 N5 5.1(13) . . . . ?
C43 C44 C53 N6 3.7(13) . . . . ?
C45 C44 C53 N6 -173.3(8) . . . . ?
C40 C39 C54 N4 172.4(9) . . . . ?
C38 C39 C54 N4 -8.2(12) . . . . ?
C40 C39 C54 N6 -6.0(13) . . . . ?
C38 C39 C54 N6 173.5(8) . . . . ?
C48 C47 N1 C51 -0.5(15) . . . . ?
C48 C47 N1 Bi1 179.3(7) . . . . ?
C50 C51 N1 C47 1.5(16) . . . . ?
C50 C51 N1 Bi1 -178.3(8) . . . . ?
S3 Bi1 N1 C47 -69.8(7) . . . . ?
S2 Bi1 N1 C47 -159.9(8) . . . . ?
S1 Bi1 N1 C47 -116.9(8) . . . . ?
S3 Bi1 N1 C51 110.0(8) . . . . ?
S2 Bi1 N1 C51 19.9(7) . . . . ?
S1 Bi1 N1 C51 62.9(10) . . . . ?
C43 C42 N3 C46 -1.8(14) . . . . ?
C45 C46 N3 C42 0.0(15) . . . . ?
C38 C37 N2 C41 0.4(14) . . . . ?
C40 C41 N2 C37 1.1(14) . . . . ?
N6 C54 N4 C52 -1.4(13) . . . . ?
C39 C54 N4 C52 -179.6(8) . . . . ?
N5 C52 N4 C54 -0.6(13) . . . . ?
C49 C52 N4 C54 178.3(8) . . . . ?
N6 C53 N5 C52 1.1(13) . . . . ?
C44 C53 N5 C52 -177.2(8) . . . . ?
N4 C52 N5 C53 0.7(13) . . . . ?
C49 C52 N5 C53 -178.2(8) . . . . ?
N4 C54 N6 C53 2.9(13) . . . . ?
C39 C54 N6 C53 -178.9(7) . . . . ?
N5 C53 N6 C54 -2.7(13) . . . . ?
C44 C53 N6 C54 175.6(8) . . . . ?
